data_1519694
loop_
_publ_author_name
'Singh, Rahul'
'Allam, Bharat Kumar'
'Singh, Neetu'
'Kumari, Kumkum'
'Singh, Satish Kumar'
'Singh, Krishna Nand'

_publ_section_title
;
 A Direct Metal-Free Decarboxylative Sulfono Functionalization (DSF) of
 Cinnamic Acids to \a,\b-Unsaturated Phenyl Sulfones.
;
_journal_issue 11
_journal_name_full 'Organic letters'
_journal_page_first 2656
_journal_page_last 2659
_journal_paper_doi 10.1021/acs.orglett.5b01037
_journal_volume 17
_journal_year 2015
_chemical_formula_sum 'C14 H11 N O4 S'
_chemical_formula_weight 289.30
_space_group_IT_number 14
_symmetry_cell_setting monoclinic
_symmetry_Int_Tables_number 14
_symmetry_space_group_name_Hall '-P 2ybc'
_symmetry_space_group_name_H-M 'P 1 21/c 1'
_atom_sites_solution_hydrogens geom
_atom_sites_solution_primary direct
_atom_sites_solution_secondary difmap
_audit_creation_method SHELXL-97
_cell_angle_alpha 90.00
_cell_angle_beta 94.428(7)
_cell_angle_gamma 90.00
_cell_formula_units_Z 4
_cell_length_a 5.7372(5)
_cell_length_b 21.0648(18)
_cell_length_c 10.9631(11)
_cell_measurement_temperature 293(2)
_cell_volume 1321.0(2)
_computing_structure_refinement 'SHELXL-97 (Sheldrick, 1997)'
_diffrn_ambient_temperature 293(2)
_diffrn_measured_fraction_theta_full 0.999
_diffrn_measured_fraction_theta_max 0.863
_diffrn_radiation_monochromator graphite
_diffrn_radiation_type MoK\a
_diffrn_radiation_wavelength 0.71073
_diffrn_reflns_av_R_equivalents 0.0309
_diffrn_reflns_av_sigmaI/netI 0.0783
_diffrn_reflns_limit_h_max 5
_diffrn_reflns_limit_h_min -7
_diffrn_reflns_limit_k_max 14
_diffrn_reflns_limit_k_min -27
_diffrn_reflns_limit_l_max 12
_diffrn_reflns_limit_l_min -14
_diffrn_reflns_number 6037
_diffrn_reflns_theta_full 25.00
_diffrn_reflns_theta_max 28.89
_diffrn_reflns_theta_min 3.45
_diffrn_source 'fine-focus sealed tube'
_exptl_absorpt_coefficient_mu 0.257
_exptl_absorpt_correction_T_max 0.955
_exptl_absorpt_correction_T_min 0.934
_exptl_absorpt_correction_type multi-scan
_exptl_absorpt_process_details sadabs
_exptl_crystal_colour yellow
_exptl_crystal_density_diffrn 1.455
_exptl_crystal_density_method 'not measured'
_exptl_crystal_description block
_exptl_crystal_F_000 600
_exptl_crystal_size_max 0.22
_exptl_crystal_size_mid 0.21
_exptl_crystal_size_min 0.18
_refine_diff_density_max 0.911
_refine_diff_density_min -0.713
_refine_diff_density_rms 0.069
_refine_ls_extinction_coef 0.035(3)
_refine_ls_extinction_expression Fc^*^=kFc[1+0.001xFc^2^\l^3^/sin(2\q)]^-1/4^
_refine_ls_extinction_method SHELXL
_refine_ls_goodness_of_fit_ref 1.058
_refine_ls_hydrogen_treatment riding
_refine_ls_matrix_type full
_refine_ls_number_parameters 182
_refine_ls_number_reflns 3012
_refine_ls_number_restraints 5
_refine_ls_restrained_S_all 1.126
_refine_ls_R_factor_all 0.1744
_refine_ls_R_factor_gt 0.0911
_refine_ls_shift/su_max 0.000
_refine_ls_shift/su_mean 0.000
_refine_ls_structure_factor_coef Fsqd
_refine_ls_weighting_details 'calc w=1/[\s^2^(Fo^2^)+(0.1240P)^2^+1.2711P] where P=(Fo^2^+2Fc^2^)/3'
_refine_ls_weighting_scheme calc
_refine_ls_wR_factor_gt 0.2394
_refine_ls_wR_factor_ref 0.3092
_reflns_number_gt 1428
_reflns_number_total 3012
_reflns_threshold_expression >2sigma(I)
_cod_data_source_file ol5b01037_si_002.cif
_cod_data_source_block Bharatkumarallam3k
_cod_depositor_comments 'Adding full bibliography for 1519694.cif.'
_cod_original_sg_symbol_H-M 'P 21/c'
_cod_database_code 1519694

loop_
_symmetry_equiv_pos_as_xyz
'x, y, z'
'-x, y+1/2, -z+1/2'
'-x, -y, -z'
'x, -y-1/2, z-1/2'

loop_
_atom_site_label
_atom_site_type_symbol
_atom_site_fract_x
_atom_site_fract_y
_atom_site_fract_z
_atom_site_U_iso_or_equiv
_atom_site_adp_type
_atom_site_occupancy
_atom_site_symmetry_multiplicity
_atom_site_calc_flag
_atom_site_refinement_flags
S1 S 0.9809(3) 0.47346(8) 0.21076(13) 0.0652(6) Uani 1 1 d DU
O4 O 1.1204(8) 0.5289(2) 0.2069(4) 0.0855(14) Uani 1 1 d .
O3 O 0.7333(8) 0.4781(2) 0.1851(5) 0.0923(16) Uani 1 1 d .
N1 N 1.6002(10) 0.2337(3) -0.2656(4) 0.0700(14) Uani 1 1 d .
O1 O 1.5134(10) 0.1817(2) -0.2822(5) 0.0992(17) Uani 1 1 d .
O2 O 1.7780(11) 0.2498(3) -0.3113(5) 0.112(2) Uani 1 1 d .
C1 C 1.4938(10) 0.2783(3) -0.1857(5) 0.0571(14) Uani 1 1 d .
C9 C 1.0345(10) 0.4376(3) 0.3552(5) 0.0566(14) Uani 1 1 d .
C6 C 1.5857(10) 0.3384(3) -0.1692(5) 0.0607(15) Uani 1 1 d .
H6 H 1.7164 0.3506 -0.2085 0.073 Uiso 1 1 calc R
C12 C 1.1118(13) 0.3789(4) 0.5780(6) 0.081(2) Uani 1 1 d .
H12 H 1.1379 0.3589 0.6535 0.098 Uiso 1 1 calc R
C5 C 1.4823(12) 0.3795(3) -0.0944(6) 0.0702(17) Uani 1 1 d .
H5 H 1.5440 0.4201 -0.0834 0.084 Uiso 1 1 calc R
C13 C 1.2791(12) 0.4167(4) 0.5356(7) 0.088(2) Uani 1 1 d .
H13 H 1.4189 0.4228 0.5829 0.106 Uiso 1 1 calc R
C11 C 0.9070(12) 0.3702(4) 0.5103(7) 0.085(2) Uani 1 1 d .
H11 H 0.7937 0.3439 0.5395 0.102 Uiso 1 1 calc R
C2 C 1.2974(11) 0.2593(3) -0.1282(6) 0.0731(17) Uani 1 1 d .
H2 H 1.2338 0.2190 -0.1408 0.088 Uiso 1 1 calc R
C14 C 1.2442(11) 0.4463(4) 0.4223(6) 0.0759(18) Uani 1 1 d .
H14 H 1.3605 0.4714 0.3927 0.091 Uiso 1 1 calc R
C3 C 1.1995(12) 0.3026(4) -0.0513(6) 0.084(2) Uani 1 1 d .
H3 H 1.0705 0.2907 -0.0102 0.101 Uiso 1 1 calc R
C4 C 1.2901(13) 0.3629(3) -0.0348(5) 0.0744(19) Uani 1 1 d DU
C10 C 0.8637(11) 0.3997(3) 0.3993(6) 0.0749(18) Uani 1 1 d .
H10 H 0.7210 0.3942 0.3543 0.090 Uiso 1 1 calc R
C8 C 1.0398(16) 0.4103(4) 0.1178(7) 0.119(3) Uani 1 1 d DU
H8 H 0.9465 0.3741 0.1157 0.143 Uiso 1 1 calc R
C7 C 1.2177(15) 0.4140(4) 0.0503(7) 0.106(3) Uani 1 1 d DU
H7 H 1.3062 0.4511 0.0553 0.128 Uiso 1 1 calc R

loop_
_atom_site_aniso_label
_atom_site_aniso_U_11
_atom_site_aniso_U_22
_atom_site_aniso_U_33
_atom_site_aniso_U_23
_atom_site_aniso_U_13
_atom_site_aniso_U_12
S1 0.0804(12) 0.0590(10) 0.0564(9) 0.0026(7) 0.0073(7) 0.0192(8)
O4 0.088(3) 0.082(3) 0.090(3) 0.023(3) 0.025(2) -0.009(3)
O3 0.075(3) 0.090(4) 0.107(4) 0.022(3) -0.024(2) 0.010(3)
N1 0.091(4) 0.063(3) 0.056(3) -0.004(3) 0.007(3) 0.012(3)
O1 0.133(4) 0.067(3) 0.095(4) -0.029(3) -0.007(3) 0.003(3)
O2 0.136(5) 0.087(4) 0.121(4) -0.003(3) 0.064(4) 0.016(3)
C1 0.069(4) 0.055(3) 0.046(3) 0.005(3) -0.003(2) 0.009(3)
C9 0.060(3) 0.056(3) 0.054(3) -0.002(3) 0.002(2) 0.008(3)
C6 0.074(4) 0.053(3) 0.056(3) 0.007(3) 0.007(3) 0.003(3)
C12 0.093(5) 0.095(6) 0.058(4) 0.013(4) 0.015(4) 0.028(4)
C5 0.096(5) 0.051(3) 0.064(4) -0.001(3) 0.002(3) 0.011(3)
C13 0.075(4) 0.112(6) 0.076(5) 0.001(4) -0.013(3) 0.010(4)
C11 0.077(5) 0.090(5) 0.091(5) 0.024(4) 0.020(4) 0.002(4)
C2 0.075(4) 0.067(4) 0.078(4) 0.005(3) 0.004(3) -0.003(3)
C14 0.063(4) 0.088(5) 0.076(4) 0.006(4) 0.003(3) -0.007(3)
C3 0.077(4) 0.104(6) 0.074(4) 0.022(4) 0.027(3) 0.016(4)
C4 0.108(5) 0.070(4) 0.046(3) 0.014(3) 0.008(3) 0.034(4)
C10 0.069(4) 0.081(5) 0.074(4) 0.008(4) 0.001(3) -0.002(4)
C8 0.177(9) 0.106(6) 0.074(5) 0.011(4) -0.001(5) 0.072(6)
C7 0.130(6) 0.107(6) 0.084(5) 0.036(4) 0.021(5) 0.066(5)

loop_
_atom_type_symbol
_atom_type_description
_atom_type_scat_dispersion_real
_atom_type_scat_dispersion_imag
_atom_type_scat_source
C C 0.0033 0.0016 'International Tables Vol C Tables 4.2.6.8 and 6.1.1.4'
H H 0.0000 0.0000 'International Tables Vol C Tables 4.2.6.8 and 6.1.1.4'
O O 0.0106 0.0060 'International Tables Vol C Tables 4.2.6.8 and 6.1.1.4'
S S 0.1246 0.1234 'International Tables Vol C Tables 4.2.6.8 and 6.1.1.4'
N N 0.0061 0.0033 'International Tables Vol C Tables 4.2.6.8 and 6.1.1.4'

loop_
_geom_angle_atom_site_label_1
_geom_angle_atom_site_label_2
_geom_angle_atom_site_label_3
_geom_angle
O4 S1 O3 119.5(3)
O4 S1 C8 118.7(4)
O3 S1 C8 100.0(4)
O4 S1 C9 108.7(3)
O3 S1 C9 108.0(3)
C8 S1 C9 99.9(3)
O1 N1 O2 122.5(6)
O1 N1 C1 119.3(6)
O2 N1 C1 118.2(6)
C6 C1 C2 121.3(6)
C6 C1 N1 120.0(6)
C2 C1 N1 118.7(6)
C14 C9 C10 120.4(6)
C14 C9 S1 120.6(5)
C10 C9 S1 118.9(4)
C5 C6 C1 119.0(6)
C5 C6 H6 120.5
C1 C6 H6 120.5
C11 C12 C13 119.9(7)
C11 C12 H12 120.0
C13 C12 H12 120.0
C6 C5 C4 121.9(6)
C6 C5 H5 119.0
C4 C5 H5 119.0
C12 C13 C14 120.8(6)
C12 C13 H13 119.6
C14 C13 H13 119.6
C12 C11 C10 121.0(7)
C12 C11 H11 119.5
C10 C11 H11 119.5
C3 C2 C1 117.8(6)
C3 C2 H2 121.1
C1 C2 H2 121.1
C9 C14 C13 118.6(6)
C9 C14 H14 120.7
C13 C14 H14 120.7
C4 C3 C2 121.2(6)
C4 C3 H3 119.4
C2 C3 H3 119.4
C5 C4 C3 118.8(6)
C5 C4 C7 112.6(7)
C3 C4 C7 128.4(7)
C11 C10 C9 119.2(6)
C11 C10 H10 120.4
C9 C10 H10 120.4
C7 C8 S1 119.0(8)
C7 C8 H8 120.5
S1 C8 H8 120.5
C8 C7 C4 124.9(9)
C8 C7 H7 117.5
C4 C7 H7 117.5

loop_
_geom_bond_atom_site_label_1
_geom_bond_atom_site_label_2
_geom_bond_distance
S1 O4 1.418(5)
S1 O3 1.430(4)
S1 C8 1.725(8)
S1 C9 1.760(6)
N1 O1 1.211(7)
N1 O2 1.219(7)
N1 C1 1.451(7)
C1 C6 1.377(8)
C1 C2 1.392(8)
C9 C14 1.374(8)
C9 C10 1.379(8)
C6 C5 1.360(8)
C6 H6 0.9300
C12 C11 1.352(10)
C12 C13 1.357(10)
C12 H12 0.9300
C5 C4 1.370(9)
C5 H5 0.9300
C13 C14 1.390(9)
C13 H13 0.9300
C11 C10 1.372(9)
C11 H11 0.9300
C2 C3 1.390(9)
C2 H2 0.9300
C14 H14 0.9300
C3 C4 1.379(10)
C3 H3 0.9300
C4 C7 1.504(9)
C10 H10 0.9300
C8 C7 1.309(8)
C8 H8 0.9300
C7 H7 0.9300

loop_
_geom_torsion_atom_site_label_1
_geom_torsion_atom_site_label_2
_geom_torsion_atom_site_label_3
_geom_torsion_atom_site_label_4
_geom_torsion
O1 N1 C1 C6 -177.8(5)
O2 N1 C1 C6 3.9(8)
O1 N1 C1 C2 1.5(8)
O2 N1 C1 C2 -176.8(6)
O4 S1 C9 C14 -26.3(6)
O3 S1 C9 C14 -157.3(5)
C8 S1 C9 C14 98.7(6)
O4 S1 C9 C10 154.7(5)
O3 S1 C9 C10 23.7(6)
C8 S1 C9 C10 -80.3(6)
C2 C1 C6 C5 0.4(8)
N1 C1 C6 C5 179.6(5)
C1 C6 C5 C4 0.2(9)
C11 C12 C13 C14 -0.8(11)
C13 C12 C11 C10 -0.7(11)
C6 C1 C2 C3 -1.3(9)
N1 C1 C2 C3 179.5(5)
C10 C9 C14 C13 -0.6(10)
S1 C9 C14 C13 -179.6(5)
C12 C13 C14 C9 1.4(11)
C1 C2 C3 C4 1.6(9)
C6 C5 C4 C3 0.1(9)
C6 C5 C4 C7 175.4(5)
C2 C3 C4 C5 -1.0(10)
C2 C3 C4 C7 -175.5(6)
C12 C11 C10 C9 1.5(11)
C14 C9 C10 C11 -0.8(10)
S1 C9 C10 C11 178.2(6)
O4 S1 C8 C7 3.0(8)
O3 S1 C8 C7 134.8(7)
C9 S1 C8 C7 -114.8(7)
S1 C8 C7 C4 180.0(5)
C5 C4 C7 C8 179.8(7)
C3 C4 C7 C8 -5.4(12)
